data_7232562
loop_
_publ_author_name
'Dar, Tawseef Ahmad'
'Tomar, Reshu'
'Mian, Rasel Mohammad'
'Sankar, Muniappan'
'Maurya, Mannar Ram'

_publ_section_title
;
 Vanadyl \b-tetrabromoporphyrin: synthesis, crystal structure and its use
 as an efficient and selective catalyst for olefin epoxidation in aqueous
 medium
;
_journal_issue 18
_journal_name_full 'RSC Advances'
_journal_page_first 10405
_journal_paper_doi 10.1039/C8RA09825E
_journal_volume 9
_journal_year 2019
_chemical_formula_moiety '0.5(C88 H48 Br8 N8 O V2)'
_chemical_formula_sum 'C44 H24 Br4 N4 O0.5 V'
_chemical_formula_weight 987.26
_chemical_name_common 'Tetrabromovanadylporphyrin dimer'
_chemical_name_systematic '2,3,12,13-bromo-5,10,15,20-tetraphenylporphyrinatovanadium ?-oxodimer'
_space_group_crystal_system monoclinic
_space_group_IT_number 13
_space_group_name_Hall '-P 2yc'
_space_group_name_H-M_alt 'P 1 2/c 1'
_symmetry_Int_Tables_number 13
_symmetry_space_group_name_Hall '-P 2yc'
_symmetry_space_group_name_H-M 'P 1 2/c 1'
_audit_creation_date 2018-11-05
_audit_creation_method
;
Olex2 1.2
(compiled 2018.05.29 svn.r3508 for OlexSys, GUI svn.r5506)
;
_audit_update_record
;
2019-01-19 deposited with the CCDC.    2019-03-07 downloaded from the CCDC.
;
_cell_angle_alpha 90
_cell_angle_beta 107.719(9)
_cell_angle_gamma 90
_cell_formula_units_Z 8
_cell_length_a 29.844(9)
_cell_length_b 13.822(4)
_cell_length_c 19.654(7)
_cell_measurement_reflns_used 12130
_cell_measurement_temperature 293(2)
_cell_measurement_theta_max 18.210
_cell_measurement_theta_min 0.72
_cell_volume 7723(4)
_computing_molecular_graphics 'Olex2 (Dolomanov et al., 2009)'
_computing_publication_material 'Olex2 (Dolomanov et al., 2009)'
_computing_structure_refinement 'olex2.refine (Bourhis et al., 2015)'
_diffrn_ambient_temperature 293
_diffrn_measured_fraction_theta_full 0.9965
_diffrn_measured_fraction_theta_max 0.9935
_diffrn_measurement_device_type 'Bruker APEX-II CCD'
_diffrn_radiation_type 'Mo K\a'
_diffrn_radiation_wavelength 0.71073
_diffrn_reflns_av_R_equivalents 0.0726
_diffrn_reflns_av_unetI/netI 0.0692
_diffrn_reflns_limit_h_max 26
_diffrn_reflns_limit_h_min -22
_diffrn_reflns_limit_k_max 12
_diffrn_reflns_limit_k_min -12
_diffrn_reflns_limit_l_max 15
_diffrn_reflns_limit_l_min -17
_diffrn_reflns_number 21499
_diffrn_reflns_theta_full 18.2126
_diffrn_reflns_theta_max 18.21
_diffrn_reflns_theta_min 0.72
_exptl_absorpt_coefficient_mu 4.435
_exptl_absorpt_correction_T_max 0.587
_exptl_absorpt_correction_T_min 0.497
_exptl_absorpt_correction_type multi-scan
_exptl_absorpt_process_details '(SADABS; Brucker, 2000)'
_exptl_crystal_colour green
_exptl_crystal_density_diffrn 1.6981
_exptl_crystal_density_method 'not measured'
_exptl_crystal_description Needle
_exptl_crystal_F_000 3859.2129
_exptl_crystal_recrystallization_method 'Re-crystallisation from solvent: Toluene/Chloroform/methanol'
_exptl_crystal_size_max 0.16
_exptl_crystal_size_mid 0.14
_exptl_crystal_size_min 0.12
_refine_diff_density_max 0.8679
_refine_diff_density_min -0.6394
_refine_diff_density_rms 0.1639
_refine_ls_d_res_high 1.1370
_refine_ls_d_res_low 28.4286
_refine_ls_goodness_of_fit_ref 1.0924
_refine_ls_hydrogen_treatment constr
_refine_ls_matrix_type full
_refine_ls_number_constraints 96
_refine_ls_number_parameters 619
_refine_ls_number_reflns 5465
_refine_ls_number_restraints 0
_refine_ls_restrained_S_all 1.0924
_refine_ls_R_factor_all 0.0830
_refine_ls_R_factor_gt 0.0475
_refine_ls_shift/su_max 0.0018
_refine_ls_shift/su_mean 0.0002
_refine_ls_structure_factor_coef Fsqd
_refine_ls_weighting_details 'w=1/[\s^2^(Fo^2^)+(0.0429P)^2^+22.8728P] where P=(Fo^2^+2Fc^2^)/3'
_refine_ls_weighting_scheme calc
_refine_ls_wR_factor_gt 0.0982
_refine_ls_wR_factor_ref 0.1144
_reflns_Friedel_coverage 0.0
_reflns_limit_h_max 24
_reflns_limit_h_min -26
_reflns_limit_k_max 12
_reflns_limit_k_min 0
_reflns_limit_l_max 17
_reflns_limit_l_min 0
_reflns_number_gt 3875
_reflns_number_total 5465
_reflns_threshold_expression I>=2u(I)
_cod_data_source_file c8ra09825e2.cif
_cod_data_source_block shelx
_cod_database_code 7232562
_olex2_refinement_description
;
1. Fixed Uiso
 At 1.2 times of:
  All C(H) groups
2.a Aromatic/amide H refined with riding coordinates:
 C47(H47), C73(H73), C25(H25), C3(H3), C46(H46), C2(H2), C66(H66), C68(H68),
 C74(H74), C36(H36), C049(H049), C26(H26), C57(H57), C12(H12), C34(H34),
 C35(H35), C066(H066), C78(H78), C79(H79), C69(H69), C81(H81), C85(H85),
 C40(H40), C67(H67), C31(H31), C70(H70), C30(H30), C13(H13), C082(H082),
 C83(H83), C80(H80), C56(H56), C87(H87), C38(H38), C72(H72), C090(H090),
 C28(H28), C86(H86), C29(H29), C76(H76), C27(H27), C23(H23), C22(H22), C84(H84),
  C82(H82), C24(H24), C75(H75), C37(H37)
;
_olex2_submission_special_instructions 'No special instructions were received'

loop_
_space_group_symop_id
_space_group_symop_operation_xyz
1 x,y,z
2 -x,y,-z+1/2
3 -x,-y,-z
4 x,-y,z-1/2

loop_
_atom_site_label
_atom_site_type_symbol
_atom_site_fract_x
_atom_site_fract_y
_atom_site_fract_z
_atom_site_U_iso_or_equiv
_atom_site_adp_type
_atom_site_occupancy
_atom_site_site_symmetry_order
_atom_site_refinement_flags_posn
_atom_site_refinement_flags_adp
_atom_site_refinement_flags_occupancy
Br01 Br 0.60584(5) 0.88550(10) 0.52654(8) 0.0585(5) Uani 1.000000 1 . . .
Br02 Br 0.64472(5) 1.11880(10) 0.55033(9) 0.0638(5) Uani 1.000000 1 . . .
Br2 Br 0.82395(5) 0.68265(10) 0.39259(9) 0.0580(5) Uani 1.000000 1 . . .
Br4 Br 1.22909(5) 0.64062(10) 0.46235(9) 0.0679(6) Uani 1.000000 1 . . .
Br1 Br 0.86492(5) 0.45345(10) 0.44093(9) 0.0618(5) Uani 1.000000 1 . . .
Br06 Br 0.26037(5) 1.08808(10) 0.58912(10) 0.0722(6) Uani 1.000000 1 . . .
Br07 Br 0.28697(5) 1.32131(10) 0.56060(9) 0.0680(6) Uani 1.000000 1 . . .
Br3 Br 1.19908(5) 0.87459(10) 0.48935(9) 0.0761(6) Uani 1.000000 1 . . .
VO1 V 1.01602(6) 0.66138(11) 0.34442(10) 0.0126(5) Uani 1.000000 1 . . .
VO2 V 0.47296(6) 1.10263(11) 0.65654(10) 0.0114(5) Uani 1.000000 1 . . .
O011 O 1.0 0.6577(7) 0.25 0.042(3) Uiso 1.000000 2 S T P
O012 O 0.5 1.0976(7) 0.75 0.038(3) Uiso 1.000000 2 S T P
C47 C 0.4546(4) 0.7995(9) 0.6479(7) 0.049(4) Uiso 1.000000 1 . . .
H47 H 0.4667(4) 0.7372(9) 0.6507(7) 0.058(5) Uiso 1.000000 1 R . .
C62 C 0.3222(4) 1.1356(8) 0.6137(6) 0.032(3) Uiso 1.000000 1 . . .
N4 N 1.0881(3) 0.7018(9) 0.3808(5) 0.037(3) Uani 1.000000 1 . . .
C17 C 0.8800(4) 0.6333(11) 0.3823(6) 0.031(3) Uani 1.000000 1 . . .
N1 N 0.9535(4) 0.6239(9) 0.3672(5) 0.037(3) Uani 1.000000 1 . . .
C18 C 0.8956(5) 0.5434(9) 0.3986(7) 0.034(4) Uani 1.000000 1 . . .
N7 N 0.4849(3) 1.2425(6) 0.6317(5) 0.032(3) Uani 1.000000 1 . . .
N8 N 0.5281(3) 1.0639(6) 0.6159(5) 0.034(3) Uani 1.000000 1 . . .
C20 C 0.9655(5) 0.4514(10) 0.3845(6) 0.036(4) Uani 1.000000 1 . . .
C73 C 0.6955(5) 1.2772(10) 0.7253(8) 0.071(5) Uiso 1.000000 1 . . .
H73 H 0.7197(5) 1.2547(10) 0.7641(8) 0.085(6) Uiso 1.000000 1 R . .
C25 C 0.9418(5) 0.1998(11) 0.4449(9) 0.083(5) Uiso 1.000000 1 . . .
H25 H 0.9541(5) 0.1575(11) 0.4828(9) 0.100(6) Uiso 1.000000 1 R . .
C51 C 0.5797(4) 0.9794(8) 0.5721(6) 0.032(3) Uiso 1.000000 1 . . .
C61 C 0.3324(4) 1.2287(8) 0.6029(6) 0.030(3) Uiso 1.000000 1 . . .
C3 C 1.0751(5) 0.3868(10) 0.3539(7) 0.048(4) Uani 1.000000 1 . . .
H3 H 1.0974(5) 0.3465(10) 0.3442(7) 0.058(5) Uiso 1.000000 1 R . .
C7 C 1.1677(4) 0.6897(11) 0.4259(7) 0.036(4) Uani 1.000000 1 . . .
C8 C 1.1564(5) 0.7825(11) 0.4347(7) 0.043(4) Uani 1.000000 1 . . .
N6 N 0.4473(3) 0.9648(6) 0.6315(5) 0.030(3) Uani 1.000000 1 . . .
C63 C 0.3655(4) 1.0825(8) 0.6381(6) 0.029(3) Uiso 1.000000 1 . . .
N2 N 1.0389(4) 0.5233(7) 0.3755(5) 0.037(3) Uani 1.000000 1 . . .
C52 C 0.5950(4) 1.0724(8) 0.5813(6) 0.034(3) Uiso 1.000000 1 . . .
C46 C 0.4156(4) 0.8262(8) 0.6621(7) 0.045(4) Uiso 1.000000 1 . . .
H46 H 0.3954(4) 0.7854(8) 0.6765(7) 0.054(4) Uiso 1.000000 1 R . .
C2 C 1.0335(6) 0.3590(9) 0.3602(7) 0.052(4) Uani 1.000000 1 . . .
H2 H 1.0217(6) 0.2963(9) 0.3554(7) 0.062(5) Uiso 1.000000 1 R . .
C66 C 0.5147(5) 0.7250(9) 0.5493(7) 0.057(4) Uiso 1.000000 1 . . .
H66 H 0.4858(5) 0.7410(9) 0.5169(7) 0.068(5) Uiso 1.000000 1 R . .
C68 C 0.5760(5) 0.6140(12) 0.5953(9) 0.091(5) Uiso 1.000000 1 . . .
H68 H 0.5896(5) 0.5541(12) 0.5927(9) 0.109(7) Uiso 1.000000 1 R . .
N3 N 1.0013(4) 0.8003(7) 0.3648(5) 0.035(3) Uani 1.000000 1 . . .
N5 N 0.4024(3) 1.1445(6) 0.6413(5) 0.031(3) Uani 1.000000 1 . . .
C45 C 0.4099(4) 0.9298(8) 0.6513(6) 0.032(3) Uiso 1.000000 1 . . .
C50 C 0.5391(4) 0.9727(8) 0.5970(6) 0.031(3) Uiso 1.000000 1 . . .
C74 C 0.7030(5) 1.3521(10) 0.6858(8) 0.067(4) Uiso 1.000000 1 . . .
H74 H 0.7328(5) 1.3796(10) 0.6977(8) 0.080(5) Uiso 1.000000 1 R . .
C16 C 0.9163(5) 0.6855(11) 0.3608(7) 0.037(4) Uani 1.000000 1 . . .
C9 C 1.1061(5) 0.7917(10) 0.4036(7) 0.036(4) Uani 1.000000 1 . . .
C21 C 0.9442(4) 0.3536(9) 0.3876(7) 0.047(4) Uiso 1.000000 1 . . .
C53 C 0.5635(4) 1.1255(9) 0.6113(7) 0.038(4) Uiso 1.000000 1 . . .
C11 C 1.0294(5) 0.8794(11) 0.3667(7) 0.035(4) Uani 1.000000 1 . . .
C19 C 0.9415(5) 0.5355(11) 0.3863(7) 0.036(4) Uani 1.000000 1 . . .
C36 C 1.1470(5) 1.1511(11) 0.4195(9) 0.078(5) Uiso 1.000000 1 . . .
H36 H 1.1627(5) 1.2101(11) 0.4262(9) 0.094(6) Uiso 1.000000 1 R . .
C049 C 0.8530(4) 0.9125(9) 0.3342(7) 0.051(4) Uiso 1.000000 1 . . .
H049 H 0.8717(4) 0.9391(9) 0.3770(7) 0.061(5) Uiso 1.000000 1 R . .
C26 C 0.9627(4) 0.2895(9) 0.4434(8) 0.056(4) Uiso 1.000000 1 . . .
H26 H 0.9894(4) 0.3067(9) 0.4803(8) 0.068(5) Uiso 1.000000 1 R . .
C39 C 0.8684(4) 0.8293(8) 0.3059(7) 0.036(3) Uiso 1.000000 1 . . .
C64 C 0.3711(4) 0.9832(8) 0.6548(6) 0.030(3) Uiso 1.000000 1 . . .
C6 C 1.1255(5) 0.6403(10) 0.3910(6) 0.032(3) Uani 1.000000 1 . . .
C77 C 0.3872(4) 1.4181(8) 0.6304(7) 0.039(4) Uiso 1.000000 1 . . .
C5 C 1.1203(4) 0.5417(10) 0.3709(7) 0.035(4) Uani 1.000000 1 . . .
C32 C 1.1597(4) 0.4905(8) 0.3533(7) 0.031(3) Uiso 1.000000 1 . . .
C65 C 0.5374(4) 0.7901(8) 0.6009(7) 0.038(4) Uiso 1.000000 1 . . .
C49 C 0.5156(4) 0.8876(8) 0.6068(6) 0.033(3) Uiso 1.000000 1 . . .
C1 C 1.0108(5) 0.4435(11) 0.3755(7) 0.038(4) Uani 1.000000 1 . . .
C57 C 0.4885(4) 1.4071(8) 0.6566(6) 0.040(4) Uiso 1.000000 1 . . .
H57 H 0.4792(4) 1.4694(8) 0.6642(6) 0.047(4) Uiso 1.000000 1 R . .
C12 C 1.0021(6) 0.9636(10) 0.3423(7) 0.048(4) Uani 1.000000 1 . . .
H12 H 1.0136(6) 1.0255(10) 0.3395(7) 0.057(5) Uiso 1.000000 1 R . .
C34 C 1.0965(4) 1.0370(9) 0.4516(8) 0.062(4) Uiso 1.000000 1 . . .
H34 H 1.0772(4) 1.0194(9) 0.4788(8) 0.074(5) Uiso 1.000000 1 R . .
C58 C 0.4587(4) 1.3218(8) 0.6396(6) 0.033(3) Uiso 1.000000 1 . . .
C35 C 1.1195(5) 1.1306(11) 0.4623(9) 0.082(5) Uiso 1.000000 1 . . .
H35 H 1.1158(5) 1.1743(11) 0.4962(9) 0.099(6) Uiso 1.000000 1 R . .
C48 C 0.4748(4) 0.8866(8) 0.6269(6) 0.030(3) Uiso 1.000000 1 . . .
C066 C 0.7954(5) 0.8343(9) 0.2080(8) 0.060(4) Uiso 1.000000 1 . . .
H066 H 0.7755(5) 0.8074(9) 0.1663(8) 0.072(5) Uiso 1.000000 1 R . .
C78 C 0.3857(4) 1.4860(9) 0.5764(7) 0.055(4) Uiso 1.000000 1 . . .
H78 H 0.3999(4) 1.4728(9) 0.5414(7) 0.066(5) Uiso 1.000000 1 R . .
C79 C 0.3622(5) 1.5745(10) 0.5764(9) 0.076(5) Uiso 1.000000 1 . . .
H79 H 0.3602(5) 1.6201(10) 0.5409(9) 0.091(6) Uiso 1.000000 1 R . .
C88 C 0.3355(4) 0.9318(8) 0.6801(7) 0.035(3) Uiso 1.000000 1 . . .
C69 C 0.5991(5) 0.6744(11) 0.6489(9) 0.086(5) Uiso 1.000000 1 . . .
H69 H 0.6273(5) 0.6558(11) 0.6821(9) 0.103(6) Uiso 1.000000 1 R . .
C81 C 0.3434(4) 1.5266(9) 0.6817(8) 0.062(4) Uiso 1.000000 1 . . .
H81 H 0.3288(4) 1.5405(9) 0.7161(8) 0.074(5) Uiso 1.000000 1 R . .
C4 C 1.0794(5) 0.4882(10) 0.3646(7) 0.037(4) Uani 1.000000 1 . . .
C85 C 0.2741(4) 0.8112(9) 0.6674(8) 0.058(4) Uiso 1.000000 1 . . .
H85 H 0.2537(4) 0.7651(9) 0.6401(8) 0.070(5) Uiso 1.000000 1 R . .
C10 C 1.0793(5) 0.8762(8) 0.3912(6) 0.034(4) Uani 1.000000 1 . . .
C40 C 0.8388(4) 0.7918(9) 0.2433(7) 0.046(4) Uiso 1.000000 1 . . .
H40 H 0.8479(4) 0.7366(9) 0.2240(7) 0.055(5) Uiso 1.000000 1 R . .
C67 C 0.5347(5) 0.6345(11) 0.5452(9) 0.081(5) Uiso 1.000000 1 . . .
H67 H 0.5202(5) 0.5903(11) 0.5096(9) 0.097(6) Uiso 1.000000 1 R . .
C31 C 1.1695(4) 0.5154(9) 0.2910(7) 0.045(4) Uiso 1.000000 1 . . .
H31 H 1.1522(4) 0.5643(9) 0.2623(7) 0.054(5) Uiso 1.000000 1 R . .
C70 C 0.5792(5) 0.7670(10) 0.6532(8) 0.064(4) Uiso 1.000000 1 . . .
H70 H 0.5936(5) 0.8103(10) 0.6895(8) 0.077(5) Uiso 1.000000 1 R . .
C30 C 1.2039(5) 0.4703(10) 0.2707(8) 0.067(4) Uiso 1.000000 1 . . .
H30 H 1.2098(5) 0.4886(10) 0.2287(8) 0.080(5) Uiso 1.000000 1 R . .
C60 C 0.3825(4) 1.2350(9) 0.6233(6) 0.035(3) Uiso 1.000000 1 . . .
C13 C 0.9571(6) 0.9382(10) 0.3244(7) 0.048(4) Uani 1.000000 1 . . .
H13 H 0.9312(6) 0.9782(10) 0.3053(7) 0.058(5) Uiso 1.000000 1 R . .
C082 C 0.7832(5) 0.9165(10) 0.2368(8) 0.065(4) Uiso 1.000000 1 . . .
H082 H 0.7551(5) 0.9475(10) 0.2129(8) 0.078(5) Uiso 1.000000 1 R . .
C83 C 0.3329(4) 0.9499(8) 0.7485(7) 0.043(4) Uiso 1.000000 1 . . .
H83 H 0.3523(4) 0.9968(8) 0.7765(7) 0.052(4) Uiso 1.000000 1 R . .
C80 C 0.3426(5) 1.5920(10) 0.6287(8) 0.063(4) Uiso 1.000000 1 . . .
H80 H 0.3278(5) 1.6512(10) 0.6289(8) 0.076(5) Uiso 1.000000 1 R . .
C56 C 0.5324(4) 1.3782(8) 0.6591(6) 0.044(4) Uiso 1.000000 1 . . .
H56 H 0.5591(4) 1.4170(8) 0.6691(6) 0.052(4) Uiso 1.000000 1 R . .
C87 C 0.3059(4) 0.8596(9) 0.6390(8) 0.055(4) Uiso 1.000000 1 . . .
H87 H 0.3074(4) 0.8441(9) 0.5937(8) 0.066(5) Uiso 1.000000 1 R . .
C38 C 1.1302(4) 1.0024(9) 0.3586(8) 0.059(4) Uiso 1.000000 1 . . .
H38 H 1.1334(4) 0.9616(9) 0.3227(8) 0.071(5) Uiso 1.000000 1 R . .
C72 C 0.6512(4) 1.2340(9) 0.7076(7) 0.048(4) Uiso 1.000000 1 . . .
H72 H 0.6458(4) 1.1824(9) 0.7345(7) 0.057(5) Uiso 1.000000 1 R . .
C71 C 0.6147(4) 1.2687(8) 0.6492(7) 0.040(4) Uiso 1.000000 1 . . .
C090 C 0.8106(4) 0.9543(10) 0.2990(8) 0.060(4) Uiso 1.000000 1 . . .
H090 H 0.8007(4) 1.0089(10) 0.3180(8) 0.072(5) Uiso 1.000000 1 R . .
C28 C 1.2210(5) 0.3715(10) 0.3743(8) 0.065(4) Uiso 1.000000 1 . . .
H28 H 1.2389(5) 0.3227(10) 0.4023(8) 0.077(5) Uiso 1.000000 1 R . .
C54 C 0.5674(4) 1.2214(8) 0.6328(7) 0.037(4) Uiso 1.000000 1 . . .
C86 C 0.2731(5) 0.8317(10) 0.7340(8) 0.067(4) Uiso 1.000000 1 . . .
H86 H 0.2520(5) 0.7985(10) 0.7519(8) 0.081(5) Uiso 1.000000 1 R . .
C55 C 0.5298(4) 1.2752(8) 0.6432(6) 0.033(3) Uiso 1.000000 1 . . .
C33 C 1.1032(4) 0.9743(9) 0.4016(7) 0.046(4) Uiso 1.000000 1 . . .
C29 C 1.2297(5) 0.3978(10) 0.3120(8) 0.068(5) Uiso 1.000000 1 . . .
H29 H 1.2530(5) 0.3664(10) 0.2980(8) 0.082(5) Uiso 1.000000 1 R . .
C76 C 0.6241(4) 1.3468(9) 0.6111(7) 0.054(4) Uiso 1.000000 1 . . .
H76 H 0.6003(4) 1.3716(9) 0.5727(7) 0.065(5) Uiso 1.000000 1 R . .
C14 C 0.9559(6) 0.8349(11) 0.3406(7) 0.042(4) Uani 1.000000 1 . . .
C15 C 0.9149(5) 0.7819(11) 0.3379(6) 0.036(4) Uani 1.000000 1 . . .
C59 C 0.4098(4) 1.3198(8) 0.6289(6) 0.030(3) Uiso 1.000000 1 . . .
C27 C 1.1860(4) 0.4167(9) 0.3962(7) 0.054(4) Uiso 1.000000 1 . . .
H27 H 1.1803(4) 0.3984(9) 0.4383(7) 0.065(5) Uiso 1.000000 1 R . .
C23 C 0.8847(5) 0.2325(11) 0.3332(9) 0.081(5) Uiso 1.000000 1 . . .
H23 H 0.8587(5) 0.2130(11) 0.2960(9) 0.097(6) Uiso 1.000000 1 R . .
C22 C 0.9065(4) 0.3245(9) 0.3315(8) 0.061(4) Uiso 1.000000 1 . . .
H22 H 0.8950(4) 0.3648(9) 0.2922(8) 0.074(5) Uiso 1.000000 1 R . .
C84 C 0.3019(5) 0.8992(9) 0.7761(8) 0.066(4) Uiso 1.000000 1 . . .
H84 H 0.3009(5) 0.9111(9) 0.8222(8) 0.080(5) Uiso 1.000000 1 R . .
C82 C 0.3666(4) 1.4391(9) 0.6826(7) 0.048(4) Uiso 1.000000 1 . . .
H82 H 0.3682(4) 1.3945(9) 0.7187(7) 0.058(5) Uiso 1.000000 1 R . .
C24 C 0.9032(6) 0.1749(12) 0.3904(9) 0.090(5) Uiso 1.000000 1 . . .
H24 H 0.8889(6) 0.1157(12) 0.3926(9) 0.108(6) Uiso 1.000000 1 R . .
C75 C 0.6687(5) 1.3882(9) 0.6298(8) 0.062(4) Uiso 1.000000 1 . . .
H75 H 0.6748(5) 1.4402(9) 0.6039(8) 0.074(5) Uiso 1.000000 1 R . .
C37 C 1.1527(5) 1.0936(11) 0.3700(9) 0.082(5) Uiso 1.000000 1 . . .
H37 H 1.1716(5) 1.1126(11) 0.3424(9) 0.099(6) Uiso 1.000000 1 R . .

loop_
_atom_site_aniso_label
_atom_site_aniso_U_11
_atom_site_aniso_U_22
_atom_site_aniso_U_33
_atom_site_aniso_U_12
_atom_site_aniso_U_13
_atom_site_aniso_U_23
Br01 0.0711(11) 0.0539(10) 0.0597(12) 0.0107(8) 0.0335(9) -0.0087(9)
Br02 0.0632(11) 0.0647(11) 0.0807(14) -0.0063(8) 0.0473(9) -0.0068(10)
Br2 0.0507(10) 0.0557(10) 0.0772(13) -0.0042(8) 0.0339(9) -0.0087(9)
Br4 0.0370(10) 0.0652(11) 0.0877(14) 0.0008(8) -0.0016(9) -0.0010(10)
Br1 0.0672(11) 0.0588(10) 0.0694(13) -0.0120(8) 0.0355(9) 0.0086(9)
Br06 0.0310(9) 0.0534(10) 0.1221(17) -0.0043(7) 0.0085(9) 0.0013(10)
Br07 0.0412(9) 0.0523(10) 0.0969(15) 0.0114(8) 0.0006(9) 0.0094(9)
Br3 0.0540(11) 0.0565(10) 0.0929(15) -0.0158(8) -0.0149(9) -0.0128(10)
VO1 0.0133(11) 0.0068(11) 0.0155(14) -0.0044(9) 0.0010(9) -0.0005(9)
VO2 0.0097(11) 0.0096(11) 0.0136(13) 0.0009(8) 0.0017(9) -0.0001(9)
N4 0.023(7) 0.025(7) 0.055(9) -0.010(7) -0.001(6) -0.003(6)
C17 0.027(9) 0.040(10) 0.026(10) -0.003(8) 0.010(7) -0.002(7)
N1 0.052(8) 0.007(7) 0.050(9) 0.001(7) 0.012(6) 0.010(6)
C18 0.042(11) 0.020(9) 0.038(10) 0.001(8) 0.008(7) 0.010(7)
N7 0.031(7) 0.029(6) 0.044(8) 0.004(5) 0.021(5) -0.007(5)
N8 0.033(6) 0.029(6) 0.043(8) 0.003(5) 0.015(5) -0.008(5)
C20 0.043(11) 0.032(11) 0.030(10) -0.025(9) 0.006(8) 0.003(7)
C3 0.048(12) 0.026(12) 0.077(12) -0.003(8) 0.027(9) 0.005(8)
C7 0.028(10) 0.028(9) 0.049(11) 0.003(9) 0.008(8) 0.012(8)
C8 0.026(11) 0.050(12) 0.046(11) -0.013(8) 0.002(8) 0.008(8)
N6 0.022(6) 0.025(6) 0.046(8) 0.001(5) 0.012(5) -0.005(5)
N2 0.038(8) 0.030(8) 0.040(8) 0.011(7) 0.008(6) 0.015(6)
C2 0.052(11) 0.008(9) 0.088(13) -0.006(9) 0.011(9) 0.002(8)
N3 0.023(8) 0.026(7) 0.051(9) -0.011(7) 0.002(6) -0.003(6)
N5 0.024(6) 0.020(6) 0.047(8) 0.000(5) 0.006(5) 0.001(5)
C16 0.048(11) 0.018(10) 0.039(10) 0.004(10) 0.003(8) 0.000(8)
C9 0.027(11) 0.018(10) 0.049(11) -0.002(9) -0.007(7) 0.005(8)
C11 0.026(11) 0.035(11) 0.038(10) -0.009(11) 0.001(7) -0.011(7)
C19 0.037(11) 0.029(12) 0.035(10) 0.014(9) 0.002(7) -0.006(8)
C6 0.038(11) 0.032(11) 0.022(10) -0.010(11) 0.003(7) 0.004(8)
C5 0.035(10) 0.026(10) 0.038(10) 0.009(9) 0.001(7) 0.010(7)
C1 0.047(11) 0.023(10) 0.042(11) -0.016(10) 0.011(8) 0.006(7)
C12 0.033(10) 0.028(10) 0.078(13) -0.010(9) 0.012(8) -0.004(8)
C4 0.018(10) 0.023(11) 0.062(12) -0.013(9) -0.002(8) -0.001(7)
C10 0.050(12) 0.013(9) 0.035(10) -0.021(8) 0.006(8) -0.008(7)
C13 0.053(13) 0.030(11) 0.062(12) 0.013(8) 0.019(9) 0.012(8)
C14 0.042(13) 0.051(13) 0.032(10) -0.007(11) 0.008(8) -0.003(8)
C15 0.038(11) 0.040(11) 0.029(10) 0.009(9) 0.007(7) -0.011(8)

loop_
_atom_type_symbol
_atom_type_scat_dispersion_real
_atom_type_scat_dispersion_imag
_atom_type_scat_Cromer_Mann_a1
_atom_type_scat_Cromer_Mann_a2
_atom_type_scat_Cromer_Mann_a3
_atom_type_scat_Cromer_Mann_a4
_atom_type_scat_Cromer_Mann_b1
_atom_type_scat_Cromer_Mann_b2
_atom_type_scat_Cromer_Mann_b3
_atom_type_scat_Cromer_Mann_b4
_atom_type_scat_Cromer_Mann_c
_atom_type_scat_source
_atom_type_scat_dispersion_source
C 0.00347 0.00161 2.31000 1.02000 1.58860 0.86500 20.84390 10.20750 0.56870 51.65120 0.215599998832 'International Tables Volume C Table 6.1.1.4 (pp. 500-502)' 'Henke, Gullikson and Davis, At. Data and Nucl. Data Tables, 1993, 54, 2'
H 0.00000 0.00000 0.49300 0.32291 0.14019 0.04081 10.51090 26.12570 3.14236 57.79970 0.0030380000826 'International Tables Volume C Table 6.1.1.4 (pp. 500-502)' 'Henke, Gullikson and Davis, At. Data and Nucl. Data Tables, 1993, 54, 2'
O 0.01158 0.00611 3.04850 2.28680 1.54630 0.86700 13.27710 5.70110 0.32390 32.90890 0.250800013542 'International Tables Volume C Table 6.1.1.4 (pp. 500-502)' 'Henke, Gullikson and Davis, At. Data and Nucl. Data Tables, 1993, 54, 2'
N 0.00653 0.00323 12.21260 3.13220 2.01250 1.16630 0.00570 9.89330 28.99750 0.58260 -11.5290002823 'International Tables Volume C Table 6.1.1.4 (pp. 500-502)' 'Henke, Gullikson and Davis, At. Data and Nucl. Data Tables, 1993, 54, 2'
Br -0.28346 2.55990 17.17890 5.23580 5.63770 3.98510 2.17230 16.57960 0.26090 41.43280 2.95569992065 'International Tables Volume C Table 6.1.1.4 (pp. 500-502)' 'Henke, Gullikson and Davis, At. Data and Nucl. Data Tables, 1993, 54, 2'
V 0.31844 0.54361 10.29710 7.35110 2.07030 2.05710 6.86570 0.43850 26.89380 102.47800 1.21990001202 'International Tables Volume C Table 6.1.1.4 (pp. 500-502)' 'Henke, Gullikson and Davis, At. Data and Nucl. Data Tables, 1993, 54, 2'

loop_
_geom_angle_atom_site_label_1
_geom_angle_atom_site_label_2
_geom_angle_atom_site_label_3
_geom_angle
_geom_angle_site_symmetry_1
_geom_angle_site_symmetry_3
N4 VO1 O011 106.5(3) . .
N1 VO1 O011 104.0(3) . .
N1 VO1 N4 149.6(4) . .
N2 VO1 O011 104.1(4) . .
N2 VO1 N4 86.2(5) . .
N2 VO1 N1 86.8(5) . .
N3 VO1 O011 103.2(4) . .
N3 VO1 N4 86.7(5) . .
N3 VO1 N1 86.0(5) . .
N3 VO1 N2 152.7(4) . .
N7 VO2 O012 103.1(4) . 2_656
N8 VO2 O012 102.8(3) . 2_656
N8 VO2 N7 86.4(3) . .
N6 VO2 O012 103.3(4) . 2_656
N6 VO2 N7 153.5(4) . .
N6 VO2 N8 87.2(3) . .
N5 VO2 O012 106.1(3) . 2_656
N5 VO2 N7 86.9(3) . .
N5 VO2 N8 151.1(4) . .
N5 VO2 N6 86.4(3) . .
VO1 O011 VO1 176.7(6) 2_755 .
VO2 O012 VO2 175.5(6) . 2_656
C48 C47 C46 107.1(11) . .
C61 C62 Br06 122.9(8) . .
C63 C62 Br06 128.4(8) . .
C63 C62 C61 108.4(10) . .
C9 N4 VO1 127.1(10) . .
C6 N4 VO1 125.6(9) . .
C6 N4 C9 107.1(9) . .
C18 C17 Br2 124.9(12) . .
C16 C17 Br2 127.9(12) . .
C16 C17 C18 107.1(11) . .
C16 N1 VO1 124.7(9) . .
C19 N1 VO1 127.1(10) . .
C19 N1 C16 108.0(10) . .
C17 C18 Br1 122.8(12) . .
C19 C18 Br1 128.9(12) . .
C19 C18 C17 107.8(11) . .
C58 N7 VO2 125.2(7) . .
C55 N7 VO2 120.3(7) . .
C55 N7 C58 106.2(9) . .
C50 N8 VO2 127.6(7) . .
C53 N8 VO2 124.7(7) . .
C53 N8 C50 107.3(9) . .
C19 C20 C21 122.1(13) . .
C1 C20 C21 111.5(13) . .
C1 C20 C19 126.4(12) . .
C72 C73 C74 119.7(14) . .
C24 C25 C26 119.2(16) . .
C52 C51 Br01 123.2(9) . .
C50 C51 Br01 129.2(9) . .
C50 C51 C52 107.4(10) . .
C62 C61 Br07 123.6(8) . .
C60 C61 Br07 129.8(9) . .
C60 C61 C62 106.3(10) . .
C4 C3 C2 108.3(12) . .
C8 C7 Br4 123.2(12) . .
C6 C7 Br4 129.2(12) . .
C6 C7 C8 107.4(10) . .
C7 C8 Br3 124.1(11) . .
C9 C8 Br3 128.1(12) . .
C9 C8 C7 107.4(11) . .
C45 N6 VO2 122.2(7) . .
C48 N6 VO2 123.9(7) . .
C48 N6 C45 107.1(9) . .
N5 C63 C62 108.7(9) . .
C64 C63 C62 127.3(10) . .
C64 C63 N5 123.9(10) . .
C1 N2 VO1 126.3(10) . .
C4 N2 VO1 120.5(10) . .
C4 N2 C1 106.3(10) . .
C51 C52 Br02 123.1(9) . .
C53 C52 Br02 129.2(9) . .
C53 C52 C51 107.4(10) . .
C45 C46 C47 108.4(12) . .
C1 C2 C3 107.3(11) . .
C67 C66 C65 120.4(13) . .
C67 C68 C69 124.7(17) . .
C11 N3 VO1 126.1(10) . .
C14 N3 VO1 120.5(9) . .
C14 N3 C11 105.1(10) . .
C63 N5 VO2 125.6(7) . .
C60 N5 VO2 127.8(7) . .
C60 N5 C63 106.1(8) . .
C46 C45 N6 108.5(10) . .
C64 C45 N6 125.8(10) . .
C64 C45 C46 125.5(11) . .
C51 C50 N8 109.0(10) . .
C49 C50 N8 123.7(11) . .
C49 C50 C51 127.2(11) . .
C75 C74 C73 122.2(14) . .
N1 C16 C17 108.4(11) . .
C15 C16 C17 127.4(14) . .
C15 C16 N1 124.2(13) . .
C8 C9 N4 108.2(11) . .
C10 C9 N4 123.7(12) . .
C10 C9 C8 127.9(13) . .
C26 C21 C20 122.4(12) . .
C22 C21 C20 118.9(12) . .
C22 C21 C26 118.7(13) . .
C52 C53 N8 108.5(10) . .
C54 C53 N8 124.5(11) . .
C54 C53 C52 127.0(11) . .
C12 C11 N3 111.2(11) . .
C10 C11 N3 123.7(13) . .
C10 C11 C12 125.1(14) . .
C18 C19 N1 108.4(11) . .
C20 C19 N1 124.9(14) . .
C20 C19 C18 126.1(15) . .
C37 C36 C35 124.7(17) . .
C090 C049 C39 120.3(13) . .
C21 C26 C25 120.8(13) . .
C40 C39 C049 117.3(11) . .
C15 C39 C049 124.4(11) . .
C15 C39 C40 118.2(11) . .
C45 C64 C63 123.1(11) . .
C88 C64 C63 119.9(10) . .
C88 C64 C45 116.9(10) . .
C7 C6 N4 109.7(11) . .
C5 C6 N4 123.0(12) . .
C5 C6 C7 127.3(14) . .
C59 C77 C78 119.6(12) . .
C82 C77 C78 120.1(12) . .
C82 C77 C59 120.2(12) . .
C32 C5 C6 119.6(12) . .
C4 C5 C6 123.4(12) . .
C4 C5 C32 117.0(12) . .
C31 C32 C5 118.6(11) . .
C27 C32 C5 122.7(12) . .
C27 C32 C31 118.7(12) . .
C49 C65 C66 120.8(11) . .
C70 C65 C66 121.8(12) . .
C70 C65 C49 117.3(11) . .
C65 C49 C50 119.1(10) . .
C48 C49 C50 124.1(11) . .
C48 C49 C65 116.6(10) . .
N2 C1 C20 122.6(13) . .
C2 C1 C20 128.4(14) . .
C2 C1 N2 108.9(12) . .
C56 C57 C58 106.6(11) . .
C13 C12 C11 107.6(12) . .
C33 C34 C35 120.2(14) . .
C57 C58 N7 110.0(10) . .
C59 C58 N7 124.2(10) . .
C59 C58 C57 125.7(11) . .
C34 C35 C36 116.1(16) . .
N6 C48 C47 108.8(10) . .
C49 C48 C47 124.1(11) . .
C49 C48 N6 127.1(10) . .
C082 C066 C40 117.8(13) . .
C79 C78 C77 118.7(14) . .
C80 C79 C78 119.1(15) . .
C83 C88 C64 119.5(10) . .
C87 C88 C64 122.3(12) . .
C87 C88 C83 118.0(12) . .
C70 C69 C68 118.5(15) . .
C82 C81 C80 118.4(15) . .
N2 C4 C3 109.1(11) . .
C5 C4 C3 124.9(14) . .
C5 C4 N2 125.7(13) . .
C86 C85 C87 120.1(14) . .
C11 C10 C9 124.8(11) . .
C33 C10 C9 120.3(12) . .
C33 C10 C11 114.9(12) . .
C066 C40 C39 122.1(12) . .
C68 C67 C66 117.2(15) . .
C30 C31 C32 121.8(13) . .
C69 C70 C65 117.3(13) . .
C29 C30 C31 119.9(15) . .
N5 C60 C61 110.3(10) . .
C59 C60 C61 127.0(11) . .
C59 C60 N5 122.6(10) . .
C14 C13 C12 106.8(11) . .
C090 C082 C066 122.0(14) . .
C84 C83 C88 121.6(12) . .
C81 C80 C79 123.2(15) . .
C55 C56 C57 107.1(11) . .
C85 C87 C88 119.3(14) . .
C37 C38 C33 119.3(15) . .
C71 C72 C73 119.8(13) . .
C54 C71 C72 118.1(11) . .
C76 C71 C72 118.3(11) . .
C76 C71 C54 123.6(11) . .
C082 C090 C049 120.5(14) . .
C27 C28 C29 121.2(14) . .
C71 C54 C53 118.0(10) . .
C55 C54 C53 123.4(11) . .
C55 C54 C71 118.5(10) . .
C84 C86 C85 122.5(15) . .
C56 C55 N7 110.0(10) . .
C54 C55 N7 125.8(10) . .
C54 C55 C56 123.7(11) . .
C10 C33 C34 119.8(13) . .
C38 C33 C34 119.9(13) . .
C38 C33 C10 120.3(13) . .
C28 C29 C30 119.9(15) . .
C75 C76 C71 120.7(12) . .
C13 C14 N3 109.2(12) . .
C15 C14 N3 125.6(13) . .
C15 C14 C13 125.1(15) . .
C39 C15 C16 119.1(13) . .
C14 C15 C16 122.7(12) . .
C14 C15 C39 118.2(13) . .
C58 C59 C77 115.1(10) . .
C60 C59 C77 119.6(10) . .
C60 C59 C58 125.0(10) . .
C28 C27 C32 118.4(14) . .
C24 C23 C22 117.9(15) . .
C23 C22 C21 120.5(14) . .
C86 C84 C83 118.5(15) . .
C81 C82 C77 120.4(13) . .
C23 C24 C25 122.8(17) . .
C76 C75 C74 119.3(14) . .
C38 C37 C36 119.7(17) . .

loop_
_geom_bond_atom_site_label_1
_geom_bond_atom_site_label_2
_geom_bond_distance
_geom_bond_site_symmetry_2
Br01 C51 1.876(11) .
Br02 C52 1.879(12) .
Br2 C17 1.875(12) .
Br4 C7 1.879(12) .
Br1 C18 1.881(12) .
Br06 C62 1.878(11) .
Br07 C61 1.867(11) .
Br3 C8 1.888(12) .
VO1 O011 1.771(2) .
VO1 N4 2.125(9) .
VO1 N1 2.113(10) .
VO1 N2 2.056(9) .
VO1 N3 2.037(9) .
VO2 O012 1.7686(19) 2_656
VO2 N7 2.051(9) .
VO2 N8 2.106(9) .
VO2 N6 2.056(8) .
VO2 N5 2.117(8) .
C47 C46 1.328(15) .
C47 C48 1.461(15) .
C62 C61 1.354(13) .
C62 C63 1.436(14) .
N4 C9 1.373(13) .
N4 C6 1.368(14) .
C17 C18 1.331(14) .
C17 C16 1.466(16) .
N1 C16 1.373(14) .
N1 C19 1.358(15) .
C18 C19 1.465(17) .
N7 C58 1.382(13) .
N7 C55 1.368(13) .
N8 C50 1.382(13) .
N8 C53 1.380(13) .
C20 C21 1.502(16) .
C20 C19 1.371(16) .
C20 C1 1.421(17) .
C73 C74 1.352(17) .
C73 C72 1.395(15) .
C25 C26 1.393(17) .
C25 C24 1.356(18) .
C51 C52 1.358(13) .
C51 C50 1.442(15) .
C61 C60 1.427(14) .
C3 C2 1.340(16) .
C3 C4 1.417(15) .
C7 C8 1.351(15) .
C7 C6 1.415(15) .
C8 C9 1.442(15) .
N6 C45 1.379(13) .
N6 C48 1.375(13) .
C63 N5 1.381(13) .
C63 C64 1.408(14) .
N2 C1 1.386(14) .
N2 C4 1.377(14) .
C52 C53 1.453(15) .
C46 C45 1.449(14) .
C2 C1 1.429(16) .
C66 C65 1.372(15) .
C66 C67 1.398(17) .
C68 C69 1.357(18) .
C68 C67 1.354(18) .
N3 C11 1.372(14) .
N3 C14 1.377(14) .
N5 C60 1.383(13) .
C45 C64 1.393(14) .
C50 C49 1.413(14) .
C74 C75 1.352(16) .
C16 C15 1.403(16) .
C9 C10 1.395(15) .
C21 C26 1.387(16) .
C21 C22 1.375(16) .
C53 C54 1.385(15) .
C11 C12 1.418(16) .
C11 C10 1.422(16) .
C36 C35 1.372(19) .
C36 C37 1.308(18) .
C049 C39 1.415(15) .
C049 C090 1.370(15) .
C39 C40 1.380(15) .
C39 C15 1.489(15) .
C64 C88 1.483(15) .
C6 C5 1.413(16) .
C77 C78 1.407(16) .
C77 C59 1.521(15) .
C77 C82 1.380(16) .
C5 C32 1.500(16) .
C5 C4 1.402(15) .
C32 C31 1.387(16) .
C32 C27 1.402(15) .
C65 C49 1.516(15) .
C65 C70 1.390(15) .
C49 C48 1.390(15) .
C57 C58 1.453(14) .
C57 C56 1.356(14) .
C12 C13 1.328(15) .
C34 C35 1.450(17) .
C34 C33 1.370(16) .
C58 C59 1.409(14) .
C066 C40 1.399(15) .
C066 C082 1.369(16) .
C78 C79 1.409(16) .
C79 C80 1.349(18) .
C88 C83 1.394(15) .
C88 C87 1.413(15) .
C69 C70 1.424(17) .
C81 C80 1.373(17) .
C81 C82 1.391(15) .
C85 C87 1.407(16) .
C85 C86 1.348(17) .
C10 C33 1.516(15) .
C31 C30 1.359(16) .
C30 C29 1.370(16) .
C60 C59 1.413(14) .
C13 C14 1.465(16) .
C082 C090 1.352(16) .
C83 C84 1.394(16) .
C56 C55 1.456(14) .
C38 C33 1.387(17) .
C38 C37 1.415(17) .
C72 C71 1.405(15) .
C71 C54 1.500(15) .
C71 C76 1.389(15) .
C28 C29 1.374(17) .
C28 C27 1.393(16) .
C54 C55 1.411(15) .
C86 C84 1.365(16) .
C76 C75 1.392(15) .
C14 C15 1.413(16) .
C23 C22 1.433(17) .
C23 C24 1.351(18) .
